data_4319106
loop_
_publ_author_name
'Ho-Chol Chang'
'Hitoshi Miyasaka'
'Susumu Kitagawa'

_publ_section_title
;
 New Molecular Assemblies of Redox Isomers, [CrIII(X4SQ)3-n (X4Cat)n]-n(X
 = Cl and Br; n = 0, 1, and 2), with Metallocenium Cations, [MIIICp2]+ (M
 = Co and Fe): X-ray Crystal Structures and Physical Properties
;
_journal_name_full 'Inorganic Chemistry'
_journal_page_first 146
_journal_page_last 156
_journal_paper_doi 10.1021/ic0003832
_journal_volume 40
_journal_year 2001
_chemical_formula_sum 'C38 H20 Cl12 Co2 Cr O6'
_chemical_formula_weight 1167.87
_space_group_IT_number 14
_symmetry_cell_setting monoclinic
_symmetry_Int_Tables_number 14
_symmetry_space_group_name_Hall '-P 2ybc'
_symmetry_space_group_name_H-M 'P 1 21/c 1'
_cell_angle_alpha 90
_cell_angle_beta 108.08(4)
_cell_angle_gamma 90
_cell_formula_units_Z 4
_cell_length_a 9.760(5)
_cell_length_b 31.535(6)
_cell_length_c 14.191(7)
_cell_measurement_reflns_used 25
_cell_measurement_temperature 296.2
_cell_measurement_theta_max 7.2
_cell_measurement_theta_min 3.4
_cell_volume 4152(3)
_computing_cell_refinement 'MSC/AFC Diffractometer Control'
_computing_data_collection 'MSC/AFC Diffractometer Control'
_computing_data_reduction 'teXsan Ver. 1.10'
_computing_publication_material 'teXsan Ver. 1.10'
_computing_structure_refinement 'teXsan Ver. 1.10'
_computing_structure_solution SIR92
_diffrn_measured_fraction_theta_full 0.7819
_diffrn_measured_fraction_theta_max 0.7819
_diffrn_measurement_device_type 'Rigaku AFC7R'
_diffrn_measurement_method \w-2\q
_diffrn_radiation_type 'Mo K\a'
_diffrn_radiation_wavelength 0.7107
_diffrn_reflns_av_R_equivalents 0.042
_diffrn_reflns_limit_h_max 10
_diffrn_reflns_limit_h_min -11
_diffrn_reflns_limit_k_max 33
_diffrn_reflns_limit_k_min 0
_diffrn_reflns_limit_l_max 0
_diffrn_reflns_limit_l_min -15
_diffrn_reflns_number 6121
_diffrn_reflns_theta_full 25.00
_diffrn_reflns_theta_max 25.00
_diffrn_standards_decay_% 0.43
_diffrn_standards_interval_count 150
_diffrn_standards_number 3
_exptl_absorpt_coefficient_mu 1.866
_exptl_absorpt_correction_T_max 0.999
_exptl_absorpt_correction_T_min 0.686
_exptl_absorpt_correction_type psi-scan
_exptl_absorpt_process_details '(North, Phillips & Mathews, 1968)'
_exptl_crystal_colour violet
_exptl_crystal_density_diffrn 1.868
_exptl_crystal_density_method 'not measured'
_exptl_crystal_description platet
_exptl_crystal_size_max 0.400
_exptl_crystal_size_mid 0.300
_exptl_crystal_size_min 0.050
_refine_diff_density_max 0.90
_refine_diff_density_min -0.89
_refine_ls_extinction_method none
_refine_ls_goodness_of_fit_ref 2.397
_refine_ls_hydrogen_treatment noref
_refine_ls_number_parameters 252
_refine_ls_number_reflns 1815
_refine_ls_R_factor_gt 0.1025
_refine_ls_shift/su_max 0.0039
_refine_ls_structure_factor_coef F
_refine_ls_weighting_details 'w = 1/[\s^2^(Fo) + 0.00022|Fo|^2^]'
_refine_ls_weighting_scheme calc
_refine_ls_wR_factor_ref 0.1129
_reflns_number_gt 1815
_reflns_number_total 5727
_reflns_threshold_expression F^2^>2.0\s(F^2^)
_cod_data_source_file ic0003832_1.cif
_cod_data_source_block (CoIIICp2)2[CrIII(Cl4SQ)(Cl4Cat)2](1)
_cod_original_formula_sum 'C38 H20 Cl12 Co2 Cr O6 '
_cod_database_code 4319106

loop_
_symmetry_equiv_pos_as_xyz
x,y,z
-x,1/2+y,1/2-z
-x,-y,-z
x,1/2-y,1/2+z

loop_
_atom_site_label
_atom_site_type_symbol
_atom_site_fract_x
_atom_site_fract_y
_atom_site_fract_z
_atom_site_U_iso_or_equiv
_atom_site_adp_type
_atom_site_occupancy
_atom_site_calc_flag
_atom_site_refinement_flags
_atom_site_disorder_assembly
_atom_site_disorder_group
Co(1) Co 0.4183(5) 0.2108(1) 0.7586(3) 0.053(2) Uani 1.00 d . . .
Co(2) Co 1.2079(5) 0.0587(1) 0.3626(4) 0.063(2) Uani 1.00 d . . .
Cr(1) Cr 0.7699(5) 0.1409(2) 0.5259(4) 0.049(2) Uani 1.00 d . . .
Cl(1) Cl 1.0813(9) 0.2218(3) 0.3760(7) 0.072(3) Uiso 1.00 d . . .
Cl(2) Cl 1.092(1) 0.3175(3) 0.4369(7) 0.089(3) Uiso 1.00 d . . .
Cl(3) Cl 0.914(1) 0.3497(3) 0.5696(8) 0.097(4) Uiso 1.00 d . . .
Cl(4) Cl 0.7272(10) 0.2851(3) 0.6471(7) 0.078(3) Uiso 1.00 d . . .
Cl(5) Cl 0.5135(10) 0.0750(3) 0.7412(7) 0.072(3) Uiso 1.00 d . . .
Cl(6) Cl 0.736(1) 0.0462(3) 0.9437(8) 0.085(3) Uiso 1.00 d . . .
Cl(7) Cl 1.066(1) 0.0537(3) 0.9751(8) 0.091(3) Uiso 1.00 d . . .
Cl(8) Cl 1.1729(9) 0.0964(3) 0.8113(6) 0.063(3) Uiso 1.00 d . . .
Cl(9) Cl 0.810(1) 0.0053(3) 0.3639(7) 0.078(3) Uiso 1.00 d . . .
Cl(10) Cl 0.642(1) 0.0081(3) 0.1359(7) 0.085(3) Uiso 1.00 d . . .
Cl(11) Cl 0.440(1) 0.0851(4) 0.0507(8) 0.104(4) Uiso 1.00 d . . .
Cl(12) Cl 0.416(1) 0.1592(3) 0.1928(7) 0.085(3) Uiso 1.00 d . . .
O(1) O 0.897(2) 0.1706(6) 0.466(1) 0.050(6) Uiso 1.00 d . . .
O(2) O 0.745(2) 0.1975(6) 0.575(2) 0.059(6) Uiso 1.00 d . . .
O(3) O 0.932(2) 0.1265(6) 0.641(2) 0.056(6) Uiso 1.00 d . . .
O(4) O 0.656(2) 0.1160(6) 0.606(2) 0.060(6) Uiso 1.00 d . . .
O(5) O 0.787(2) 0.0855(6) 0.467(1) 0.048(6) Uiso 1.00 d . . .
O(6) O 0.610(2) 0.1472(6) 0.405(1) 0.048(6) Uiso 1.00 d . . .
C(1) C 0.904(3) 0.210(1) 0.486(2) 0.061(10) Uiso 1.00 d . . .
C(2) C 0.992(3) 0.240(1) 0.455(2) 0.07(1) Uiso 1.00 d . . .
C(3) C 0.988(3) 0.282(1) 0.480(2) 0.051(9) Uiso 1.00 d . . .
C(4) C 0.910(4) 0.296(1) 0.535(3) 0.07(1) Uiso 1.00 d . . .
C(5) C 0.828(3) 0.2690(10) 0.575(2) 0.041(8) Uiso 1.00 d . . .
C(6) C 0.827(4) 0.226(1) 0.549(3) 0.07(1) Uiso 1.00 d . . .
C(7) C 0.897(3) 0.1080(9) 0.714(2) 0.041(9) Uiso 1.00 d . . .
C(8) C 0.992(3) 0.0929(9) 0.797(2) 0.046(9) Uiso 1.00 d . . .
C(9) C 0.945(3) 0.0735(10) 0.868(2) 0.050(9) Uiso 1.00 d . . .
C(10) C 0.795(3) 0.0694(10) 0.850(2) 0.057(10) Uiso 1.00 d . . .
C(11) C 0.697(3) 0.0835(9) 0.762(2) 0.046(9) Uiso 1.00 d . . .
C(12) C 0.746(3) 0.1039(8) 0.691(2) 0.034(8) Uiso 1.00 d . . .
C(13) C 0.711(3) 0.085(1) 0.378(3) 0.053(9) Uiso 1.00 d . . .
C(14) C 0.709(3) 0.051(1) 0.310(2) 0.055(9) Uiso 1.00 d . . .
C(15) C 0.639(3) 0.049(1) 0.215(3) 0.061(10) Uiso 1.00 d . . .
C(16) C 0.543(3) 0.0828(10) 0.174(2) 0.049(9) Uiso 1.00 d . . .
C(17) C 0.536(3) 0.1153(9) 0.238(2) 0.041(8) Uiso 1.00 d . . .
C(18) C 0.612(3) 0.1185(10) 0.338(2) 0.051(9) Uiso 1.00 d . . .
C(19) C 0.392(4) 0.191(1) 0.620(3) 0.08(1) Uiso 1.00 d . . .
C(20) C 0.371(4) 0.234(1) 0.624(3) 0.08(1) Uiso 1.00 d . . .
C(21) C 0.258(4) 0.242(1) 0.661(2) 0.07(1) Uiso 1.00 d . . .
C(22) C 0.201(4) 0.203(1) 0.679(3) 0.07(1) Uiso 1.00 d . . .
C(23) C 0.291(4) 0.172(1) 0.657(3) 0.07(1) Uiso 1.00 d . . .
C(24) C 0.626(4) 0.199(1) 0.836(3) 0.08(1) Uiso 1.00 d . . .
C(25) C 0.593(4) 0.242(1) 0.841(3) 0.09(1) Uiso 1.00 d . . .
C(26) C 0.484(4) 0.244(1) 0.882(3) 0.08(1) Uiso 1.00 d . . .
C(27) C 0.450(4) 0.202(1) 0.905(3) 0.08(1) Uiso 1.00 d . . .
C(28) C 0.535(4) 0.178(1) 0.872(3) 0.09(1) Uiso 1.00 d . . .
C(29) C 1.355(4) 0.023(1) 0.322(3) 0.06(1) Uiso 1.00 d . . .
C(30) C 1.234(5) 0.034(1) 0.238(3) 0.10(1) Uiso 1.00 d . . .
C(31) C 1.113(4) 0.018(1) 0.256(3) 0.09(1) Uiso 1.00 d . . .
C(32) C 1.148(5) -0.004(1) 0.339(3) 0.11(1) Uiso 1.00 d . . .
C(33) C 1.300(4) 0.000(1) 0.387(3) 0.10(1) Uiso 1.00 d . . .
C(34) C 1.308(4) 0.111(1) 0.432(3) 0.09(1) Uiso 1.00 d . . .
C(35) C 1.198(5) 0.122(1) 0.344(3) 0.10(1) Uiso 1.00 d . . .
C(36) C 1.066(4) 0.105(1) 0.367(3) 0.09(1) Uiso 1.00 d . . .
C(37) C 1.114(4) 0.085(1) 0.458(3) 0.08(1) Uiso 1.00 d . . .
C(38) C 1.269(5) 0.089(1) 0.497(3) 0.11(2) Uiso 1.00 d . . .
H(1) H 0.4587 0.1769 0.5920 0.0891 Uiso 1.00 calc . . .
H(2) H 0.4301 0.2554 0.6074 0.0932 Uiso 1.00 calc . . .
H(3) H 0.2223 0.2700 0.6732 0.0777 Uiso 1.00 calc . . .
H(4) H 0.1185 0.1985 0.7000 0.0756 Uiso 1.00 calc . . .
H(5) H 0.2866 0.1409 0.6684 0.0799 Uiso 1.00 calc . . .
H(6) H 0.7005 0.1892 0.8111 0.0966 Uiso 1.00 calc . . .
H(7) H 0.6343 0.2685 0.8211 0.1072 Uiso 1.00 calc . . .
H(8) H 0.4356 0.2686 0.8973 0.1002 Uiso 1.00 calc . . .
H(9) H 0.3797 0.1938 0.9358 0.0940 Uiso 1.00 calc . . .
H(10) H 0.5368 0.1462 0.8745 0.0982 Uiso 1.00 calc . . .
H(11) H 1.4539 0.0285 0.3324 0.0769 Uiso 1.00 calc . . .
H(12) H 1.2281 0.0507 0.1747 0.1192 Uiso 1.00 calc . . .
H(13) H 1.0107 0.0216 0.2098 0.1043 Uiso 1.00 calc . . .
H(14) H 1.0774 -0.0199 0.3633 0.1133 Uiso 1.00 calc . . .
H(15) H 1.3496 -0.0094 0.4519 0.1137 Uiso 1.00 calc . . .
H(16) H 1.4037 0.1234 0.4412 0.1016 Uiso 1.00 calc . . .
H(17) H 1.2029 0.1345 0.2812 0.1295 Uiso 1.00 calc . . .
H(18) H 0.9646 0.1077 0.3242 0.1028 Uiso 1.00 calc . . .
H(19) H 1.0523 0.0726 0.4908 0.0955 Uiso 1.00 calc . . .
H(20) H 1.3377 0.0754 0.5573 0.1347 Uiso 1.00 calc . . .

loop_
_atom_site_aniso_label
_atom_site_aniso_U_11
_atom_site_aniso_U_22
_atom_site_aniso_U_33
_atom_site_aniso_U_12
_atom_site_aniso_U_13
_atom_site_aniso_U_23
Co(1) 0.049(3) 0.056(3) 0.047(3) -0.006(3) 0.006(2) -0.005(3)
Co(2) 0.052(3) 0.051(3) 0.092(4) -0.014(3) 0.031(3) -0.017(3)
Cr(1) 0.044(3) 0.047(4) 0.060(4) -0.004(3) 0.021(3) 0.008(3)

loop_
_atom_type_symbol
_atom_type_description
_atom_type_scat_dispersion_real
_atom_type_scat_dispersion_imag
_atom_type_scat_source
C C 0.003 0.002
;International Tables for Crystallography

(1992, Vol. C, Tables 4.2.6.8 and 6.1.1.1)

;
H H 0.000 0.000
;International Tables for Crystallography

(1992, Vol. C, Table 6.1.1.2)

;
O O 0.011 0.006
;International Tables for Crystallography

(1992, Vol. C, Tables 4.2.6.8 and 6.1.1.1)

;
Cl Cl 0.148 0.159
;International Tables for Crystallography

(1992, Vol. C, Tables 4.2.6.8 and 6.1.1.1)

;
Co Co 0.349 0.972
;International Tables for Crystallography

(1992, Vol. C, Tables 4.2.6.8 and 6.1.1.1)

;
Cr Cr 0.321 0.624
;International Tables for Crystallography

(1992, Vol. C, Tables 4.2.6.8 and 6.1.1.1)

;

loop_
_geom_angle_atom_site_label_1
_geom_angle_atom_site_label_2
_geom_angle_atom_site_label_3
_geom_angle
_geom_angle_site_symmetry_1
_geom_angle_site_symmetry_2
_geom_angle_site_symmetry_3
_geom_angle_publ_flag
C(19) Co(1) C(20) 40(1) . 1_555 1_555 yes
C(19) Co(1) C(21) 68(1) . 1_555 1_555 yes
C(19) Co(1) C(22) 68(1) . 1_555 1_555 yes
C(19) Co(1) C(23) 40(1) . 1_555 1_555 yes
C(19) Co(1) C(24) 105(1) . 1_555 1_555 yes
C(19) Co(1) C(25) 123(1) . 1_555 1_555 yes
C(19) Co(1) C(26) 161(1) . 1_555 1_555 yes
C(19) Co(1) C(27) 153(1) . 1_555 1_555 yes
C(19) Co(1) C(28) 120(1) . 1_555 1_555 yes
C(20) Co(1) C(21) 41(1) . 1_555 1_555 yes
C(20) Co(1) C(22) 67(1) . 1_555 1_555 yes
C(20) Co(1) C(23) 67(1) . 1_555 1_555 yes
C(20) Co(1) C(24) 119(1) . 1_555 1_555 yes
C(20) Co(1) C(25) 106(1) . 1_555 1_555 yes
C(20) Co(1) C(26) 125(1) . 1_555 1_555 yes
C(20) Co(1) C(27) 165(1) . 1_555 1_555 yes
C(20) Co(1) C(28) 153(1) . 1_555 1_555 yes
C(21) Co(1) C(22) 39(1) . 1_555 1_555 yes
C(21) Co(1) C(23) 67(1) . 1_555 1_555 yes
C(21) Co(1) C(24) 155(1) . 1_555 1_555 yes
C(21) Co(1) C(25) 120(1) . 1_555 1_555 yes
C(21) Co(1) C(26) 109(1) . 1_555 1_555 yes
C(21) Co(1) C(27) 128(1) . 1_555 1_555 yes
C(21) Co(1) C(28) 164(1) . 1_555 1_555 yes
C(22) Co(1) C(23) 40(1) . 1_555 1_555 yes
C(22) Co(1) C(24) 162(1) . 1_555 1_555 yes
C(22) Co(1) C(25) 155(1) . 1_555 1_555 yes
C(22) Co(1) C(26) 122(1) . 1_555 1_555 yes
C(22) Co(1) C(27) 110(1) . 1_555 1_555 yes
C(22) Co(1) C(28) 128(1) . 1_555 1_555 yes
C(23) Co(1) C(24) 124(1) . 1_555 1_555 yes
C(23) Co(1) C(25) 161(1) . 1_555 1_555 yes
C(23) Co(1) C(26) 157(1) . 1_555 1_555 yes
C(23) Co(1) C(27) 121(1) . 1_555 1_555 yes
C(23) Co(1) C(28) 109(1) . 1_555 1_555 yes
C(24) Co(1) C(25) 41(1) . 1_555 1_555 yes
C(24) Co(1) C(26) 67(1) . 1_555 1_555 yes
C(24) Co(1) C(27) 67(1) . 1_555 1_555 yes
C(24) Co(1) C(28) 39(1) . 1_555 1_555 yes
C(25) Co(1) C(26) 40(1) . 1_555 1_555 yes
C(25) Co(1) C(27) 68(1) . 1_555 1_555 yes
C(25) Co(1) C(28) 67(1) . 1_555 1_555 yes
C(26) Co(1) C(27) 41(1) . 1_555 1_555 yes
C(26) Co(1) C(28) 66(1) . 1_555 1_555 yes
C(27) Co(1) C(28) 38(1) . 1_555 1_555 yes
C(29) Co(2) C(30) 41(1) . 1_555 1_555 yes
C(29) Co(2) C(31) 68(1) . 1_555 1_555 yes
C(29) Co(2) C(32) 67(1) . 1_555 1_555 yes
C(29) Co(2) C(33) 40(1) . 1_555 1_555 yes
C(29) Co(2) C(34) 107(1) . 1_555 1_555 yes
C(29) Co(2) C(35) 120(1) . 1_555 1_555 yes
C(29) Co(2) C(36) 161(1) . 1_555 1_555 yes
C(29) Co(2) C(37) 156(1) . 1_555 1_555 yes
C(29) Co(2) C(38) 119(1) . 1_555 1_555 yes
C(30) Co(2) C(31) 40(1) . 1_555 1_555 yes
C(30) Co(2) C(32) 66(1) . 1_555 1_555 yes
C(30) Co(2) C(33) 68(1) . 1_555 1_555 yes
C(30) Co(2) C(34) 124(1) . 1_555 1_555 yes
C(30) Co(2) C(35) 106(1) . 1_555 1_555 yes
C(30) Co(2) C(36) 125(1) . 1_555 1_555 yes
C(30) Co(2) C(37) 160(1) . 1_555 1_555 yes
C(30) Co(2) C(38) 156(1) . 1_555 1_555 yes
C(31) Co(2) C(32) 38(1) . 1_555 1_555 yes
C(31) Co(2) C(33) 67(1) . 1_555 1_555 yes
C(31) Co(2) C(34) 160(1) . 1_555 1_555 yes
C(31) Co(2) C(35) 123(1) . 1_555 1_555 yes
C(31) Co(2) C(36) 109(1) . 1_555 1_555 yes
C(31) Co(2) C(37) 125(1) . 1_555 1_555 yes
C(31) Co(2) C(38) 161(1) . 1_555 1_555 yes
C(32) Co(2) C(33) 40(1) . 1_555 1_555 yes
C(32) Co(2) C(34) 159(1) . 1_555 1_555 yes
C(32) Co(2) C(35) 158(1) . 1_555 1_555 yes
C(32) Co(2) C(36) 122(1) . 1_555 1_555 yes
C(32) Co(2) C(37) 110(1) . 1_555 1_555 yes
C(32) Co(2) C(38) 125(1) . 1_555 1_555 yes
C(33) Co(2) C(34) 122(1) . 1_555 1_555 yes
C(33) Co(2) C(35) 157(1) . 1_555 1_555 yes
C(33) Co(2) C(36) 157(1) . 1_555 1_555 yes
C(33) Co(2) C(37) 122(1) . 1_555 1_555 yes
C(33) Co(2) C(38) 106(1) . 1_555 1_555 yes
C(34) Co(2) C(35) 41(1) . 1_555 1_555 yes
C(34) Co(2) C(36) 67(1) . 1_555 1_555 yes
C(34) Co(2) C(37) 65(1) . 1_555 1_555 yes
C(34) Co(2) C(38) 37(1) . 1_555 1_555 yes
C(35) Co(2) C(36) 44(1) . 1_555 1_555 yes
C(35) Co(2) C(37) 70(1) . 1_555 1_555 yes
C(35) Co(2) C(38) 69(1) . 1_555 1_555 yes
C(36) Co(2) C(37) 39(1) . 1_555 1_555 yes
C(36) Co(2) C(38) 68(1) . 1_555 1_555 yes
C(37) Co(2) C(38) 41(1) . 1_555 1_555 yes
O(1) Cr(1) O(2) 83.2(9) . 1_555 1_555 yes
O(1) Cr(1) O(3) 90.8(8) . 1_555 1_555 yes
O(1) Cr(1) O(4) 170.6(9) . 1_555 1_555 yes
O(1) Cr(1) O(5) 95.3(8) . 1_555 1_555 yes
O(1) Cr(1) O(6) 90.8(8) . 1_555 1_555 yes
O(2) Cr(1) O(3) 94.2(9) . 1_555 1_555 yes
O(2) Cr(1) O(4) 90.2(9) . 1_555 1_555 yes
O(2) Cr(1) O(5) 175.8(9) . 1_555 1_555 yes
O(2) Cr(1) O(6) 93.7(9) . 1_555 1_555 yes
O(3) Cr(1) O(4) 83.1(9) . 1_555 1_555 yes
O(3) Cr(1) O(5) 89.7(8) . 1_555 1_555 yes
O(3) Cr(1) O(6) 172.0(9) . 1_555 1_555 yes
O(4) Cr(1) O(5) 91.8(8) . 1_555 1_555 yes
O(4) Cr(1) O(6) 96.2(8) . 1_555 1_555 yes
O(5) Cr(1) O(6) 82.4(8) . 1_555 1_555 yes
Cr(1) O(1) C(1) 112(1) . 1_555 1_555 yes
Cr(1) O(2) C(6) 111(2) . 1_555 1_555 yes
Cr(1) O(3) C(7) 114(1) . 1_555 1_555 yes
Cr(1) O(4) C(12) 108(1) . 1_555 1_555 yes
Cr(1) O(5) C(13) 110(2) . 1_555 1_555 yes
Cr(1) O(6) C(18) 112(1) . 1_555 1_555 yes
O(1) C(1) C(2) 125(3) . 1_555 1_555 yes
O(1) C(1) C(6) 117(3) . 1_555 1_555 yes
C(2) C(1) C(6) 116(3) . 1_555 1_555 yes
Cl(1) C(2) C(1) 117(2) . 1_555 1_555 yes
Cl(1) C(2) C(3) 122(2) . 1_555 1_555 yes
C(1) C(2) C(3) 119(3) . 1_555 1_555 yes
Cl(2) C(3) C(2) 118(2) . 1_555 1_555 yes
Cl(2) C(3) C(4) 119(2) . 1_555 1_555 yes
C(2) C(3) C(4) 122(3) . 1_555 1_555 yes
Cl(3) C(4) C(3) 121(2) . 1_555 1_555 yes
Cl(3) C(4) C(5) 116(2) . 1_555 1_555 yes
C(3) C(4) C(5) 122(3) . 1_555 1_555 yes
Cl(4) C(5) C(4) 124(2) . 1_555 1_555 yes
Cl(4) C(5) C(6) 118(2) . 1_555 1_555 yes
C(4) C(5) C(6) 116(2) . 1_555 1_555 yes
O(2) C(6) C(1) 115(3) . 1_555 1_555 yes
O(2) C(6) C(5) 122(3) . 1_555 1_555 yes
C(1) C(6) C(5) 122(3) . 1_555 1_555 yes
O(3) C(7) C(8) 124(2) . 1_555 1_555 yes
O(3) C(7) C(12) 111(2) . 1_555 1_555 yes
C(8) C(7) C(12) 123(2) . 1_555 1_555 yes
Cl(8) C(8) C(7) 119(2) . 1_555 1_555 yes
Cl(8) C(8) C(9) 120(2) . 1_555 1_555 yes
C(7) C(8) C(9) 120(2) . 1_555 1_555 yes
Cl(7) C(9) C(8) 120(2) . 1_555 1_555 yes
Cl(7) C(9) C(10) 120(2) . 1_555 1_555 yes
C(8) C(9) C(10) 118(2) . 1_555 1_555 yes
Cl(6) C(10) C(9) 117(2) . 1_555 1_555 yes
Cl(6) C(10) C(11) 121(2) . 1_555 1_555 yes
C(9) C(10) C(11) 120(2) . 1_555 1_555 yes
Cl(5) C(11) C(10) 119(2) . 1_555 1_555 yes
Cl(5) C(11) C(12) 120(2) . 1_555 1_555 yes
C(10) C(11) C(12) 120(2) . 1_555 1_555 yes
O(4) C(12) C(7) 122(2) . 1_555 1_555 yes
O(4) C(12) C(11) 121(2) . 1_555 1_555 yes
C(7) C(12) C(11) 116(2) . 1_555 1_555 yes
O(5) C(13) C(14) 124(3) . 1_555 1_555 yes
O(5) C(13) C(18) 120(3) . 1_555 1_555 yes
C(14) C(13) C(18) 115(2) . 1_555 1_555 yes
Cl(9) C(14) C(13) 115(2) . 1_555 1_555 yes
Cl(9) C(14) C(15) 117(2) . 1_555 1_555 yes
C(13) C(14) C(15) 127(3) . 1_555 1_555 yes
Cl(10) C(15) C(14) 126(2) . 1_555 1_555 yes
Cl(10) C(15) C(16) 115(2) . 1_555 1_555 yes
C(14) C(15) C(16) 117(3) . 1_555 1_555 yes
Cl(11) C(16) C(15) 123(2) . 1_555 1_555 yes
Cl(11) C(16) C(17) 120(2) . 1_555 1_555 yes
C(15) C(16) C(17) 116(2) . 1_555 1_555 yes
Cl(12) C(17) C(16) 119(2) . 1_555 1_555 yes
Cl(12) C(17) C(18) 113(2) . 1_555 1_555 yes
C(16) C(17) C(18) 127(2) . 1_555 1_555 yes
O(6) C(18) C(13) 112(2) . 1_555 1_555 yes
O(6) C(18) C(17) 131(2) . 1_555 1_555 yes
C(13) C(18) C(17) 115(2) . 1_555 1_555 yes
Co(1) C(19) C(20) 67(2) . 1_555 1_555 yes
Co(1) C(19) C(23) 69(2) . 1_555 1_555 yes
C(20) C(19) C(23) 105(3) . 1_555 1_555 yes
Co(1) C(20) C(19) 71(2) . 1_555 1_555 yes
Co(1) C(20) C(21) 70(2) . 1_555 1_555 yes
C(19) C(20) C(21) 110(3) . 1_555 1_555 yes
Co(1) C(21) C(20) 68(2) . 1_555 1_555 yes
Co(1) C(21) C(22) 73(2) . 1_555 1_555 yes
C(20) C(21) C(22) 108(3) . 1_555 1_555 yes
Co(1) C(22) C(21) 66(1) . 1_555 1_555 yes
Co(1) C(22) C(23) 66(1) . 1_555 1_555 yes
C(21) C(22) C(23) 104(3) . 1_555 1_555 yes
Co(1) C(23) C(19) 70(2) . 1_555 1_555 yes
Co(1) C(23) C(22) 73(2) . 1_555 1_555 yes
C(19) C(23) C(22) 111(3) . 1_555 1_555 yes
Co(1) C(24) C(25) 68(2) . 1_555 1_555 yes
Co(1) C(24) C(28) 68(2) . 1_555 1_555 yes
C(25) C(24) C(28) 105(3) . 1_555 1_555 yes
Co(1) C(25) C(24) 69(2) . 1_555 1_555 yes
Co(1) C(25) C(26) 68(2) . 1_555 1_555 yes
C(24) C(25) C(26) 106(3) . 1_555 1_555 yes
Co(1) C(26) C(25) 71(2) . 1_555 1_555 yes
Co(1) C(26) C(27) 71(2) . 1_555 1_555 yes
C(25) C(26) C(27) 109(3) . 1_555 1_555 yes
Co(1) C(27) C(26) 66(2) . 1_555 1_555 yes
Co(1) C(27) C(28) 67(2) . 1_555 1_555 yes
C(26) C(27) C(28) 103(3) . 1_555 1_555 yes
Co(1) C(28) C(24) 72(2) . 1_555 1_555 yes
Co(1) C(28) C(27) 73(2) . 1_555 1_555 yes
C(24) C(28) C(27) 114(3) . 1_555 1_555 yes
Co(2) C(29) C(30) 68(2) . 1_555 1_555 yes
Co(2) C(29) C(33) 69(2) . 1_555 1_555 yes
C(30) C(29) C(33) 106(3) . 1_555 1_555 yes
Co(2) C(30) C(29) 70(2) . 1_555 1_555 yes
Co(2) C(30) C(31) 68(2) . 1_555 1_555 yes
C(29) C(30) C(31) 107(3) . 1_555 1_555 yes
Co(2) C(31) C(30) 71(2) . 1_555 1_555 yes
Co(2) C(31) C(32) 74(2) . 1_555 1_555 yes
C(30) C(31) C(32) 111(4) . 1_555 1_555 yes
Co(2) C(32) C(31) 67(2) . 1_555 1_555 yes
Co(2) C(32) C(33) 68(2) . 1_555 1_555 yes
C(31) C(32) C(33) 107(3) . 1_555 1_555 yes
Co(2) C(33) C(29) 70(2) . 1_555 1_555 yes
Co(2) C(33) C(32) 70(2) . 1_555 1_555 yes
C(29) C(33) C(32) 107(3) . 1_555 1_555 yes
Co(2) C(34) C(35) 69(2) . 1_555 1_555 yes
Co(2) C(34) C(38) 72(2) . 1_555 1_555 yes
C(35) C(34) C(38) 116(4) . 1_555 1_555 yes
Co(2) C(35) C(34) 69(2) . 1_555 1_555 yes
Co(2) C(35) C(36) 69(2) . 1_555 1_555 yes
C(34) C(35) C(36) 100(3) . 1_555 1_555 yes
Co(2) C(36) C(35) 66(2) . 1_555 1_555 yes
Co(2) C(36) C(37) 70(2) . 1_555 1_555 yes
C(35) C(36) C(37) 107(3) . 1_555 1_555 yes
Co(2) C(37) C(36) 70(2) . 1_555 1_555 yes
Co(2) C(37) C(38) 69(2) . 1_555 1_555 yes
C(36) C(37) C(38) 109(3) . 1_555 1_555 yes
Co(2) C(38) C(34) 69(2) . 1_555 1_555 yes
Co(2) C(38) C(37) 69(2) . 1_555 1_555 yes
C(34) C(38) C(37) 105(3) . 1_555 1_555 yes

loop_
_geom_bond_atom_site_label_1
_geom_bond_atom_site_label_2
_geom_bond_distance
_geom_bond_site_symmetry_1
_geom_bond_site_symmetry_2
_geom_bond_publ_flag
Co(1) C(19) 2.01(4) . . yes
Co(1) C(20) 1.96(4) . . yes
Co(1) C(21) 2.00(3) . . yes
Co(1) C(22) 2.09(3) . . yes
Co(1) C(23) 2.00(3) . . yes
Co(1) C(24) 2.02(4) . . yes
Co(1) C(25) 2.00(4) . . yes
Co(1) C(26) 1.96(4) . . yes
Co(1) C(27) 2.02(4) . . yes
Co(1) C(28) 1.96(4) . . yes
Co(2) C(29) 2.04(3) . . yes
Co(2) C(30) 2.01(4) . . yes
Co(2) C(31) 1.98(4) . . yes
Co(2) C(32) 2.07(4) . . yes
Co(2) C(33) 2.03(4) . . yes
Co(2) C(34) 2.00(4) . . yes
Co(2) C(35) 2.00(4) . . yes
Co(2) C(36) 2.04(4) . . yes
Co(2) C(37) 2.04(4) . . yes
Co(2) C(38) 2.04(4) . . yes
Cr(1) O(1) 1.94(2) . . yes
Cr(1) O(2) 1.96(2) . . yes
Cr(1) O(3) 1.94(2) . . yes
Cr(1) O(4) 1.98(2) . . yes
Cr(1) O(5) 1.97(2) . . yes
Cr(1) O(6) 1.94(2) . . yes
Cl(1) C(2) 1.72(3) . . yes
Cl(2) C(3) 1.75(3) . . yes
Cl(3) C(4) 1.77(3) . . yes
Cl(4) C(5) 1.71(3) . . yes
Cl(5) C(11) 1.74(3) . . yes
Cl(6) C(10) 1.76(3) . . yes
Cl(7) C(9) 1.73(3) . . yes
Cl(8) C(8) 1.72(3) . . yes
Cl(9) C(14) 1.77(3) . . yes
Cl(10) C(15) 1.72(3) . . yes
Cl(11) C(16) 1.73(3) . . yes
Cl(12) C(17) 1.80(3) . . yes
O(1) C(1) 1.28(3) . . yes
O(2) C(6) 1.33(3) . . yes
O(3) C(7) 1.32(3) . . yes
O(4) C(12) 1.30(3) . . yes
O(5) C(13) 1.25(3) . . yes
O(6) C(18) 1.32(3) . . yes
C(1) C(2) 1.42(4) . . yes
C(1) C(6) 1.43(4) . . yes
C(2) C(3) 1.37(4) . . yes
C(3) C(4) 1.33(4) . . yes
C(4) C(5) 1.39(4) . . yes
C(5) C(6) 1.41(4) . . yes
C(7) C(8) 1.34(4) . . yes
C(7) C(12) 1.41(3) . . yes
C(8) C(9) 1.37(4) . . yes
C(9) C(10) 1.41(4) . . yes
C(10) C(11) 1.39(4) . . yes
C(11) C(12) 1.40(4) . . yes
C(13) C(14) 1.44(4) . . yes
C(13) C(18) 1.43(4) . . yes
C(14) C(15) 1.31(4) . . yes
C(15) C(16) 1.42(4) . . yes
C(16) C(17) 1.38(4) . . yes
C(17) C(18) 1.39(4) . . yes
C(19) C(20) 1.38(4) . . yes
C(19) C(23) 1.37(4) . . yes
C(20) C(21) 1.39(4) . . yes
C(21) C(22) 1.39(4) . . yes
C(22) C(23) 1.42(4) . . yes
C(24) C(25) 1.42(5) . . yes
C(24) C(28) 1.33(4) . . yes
C(25) C(26) 1.36(4) . . yes
C(26) C(27) 1.42(5) . . yes
C(27) C(28) 1.32(4) . . yes
C(29) C(30) 1.44(4) . . yes
C(29) C(33) 1.40(4) . . yes
C(30) C(31) 1.37(5) . . yes
C(31) C(32) 1.33(5) . . yes
C(32) C(33) 1.43(5) . . yes
C(34) C(35) 1.41(5) . . yes
C(34) C(38) 1.30(5) . . yes
C(35) C(36) 1.52(5) . . yes
C(36) C(37) 1.37(5) . . yes
C(37) C(38) 1.45(5) . . yes

loop_
_geom_contact_atom_site_label_1
_geom_contact_atom_site_label_2
_geom_contact_distance
_geom_contact_site_symmetry_1
_geom_contact_site_symmetry_2
_geom_contact_publ_flag
Cl(1) C(35) 3.43(4) . . ?
Cl(2) C(8) 3.42(3) . 4_554 ?
Cl(2) Cl(8) 3.47(1) . 4_554 ?
Cl(5) C(38) 3.57(4) . 1_455 ?
Cl(5) C(29) 3.58(3) . 3_756 ?
Cl(6) Cl(10) 3.36(1) . 1_556 ?
Cl(9) C(32) 3.44(4) . . ?
Cl(12) C(21) 3.45(4) . 4_554 ?
Cl(12) C(20) 3.51(4) . 4_554 ?
O(1) C(36) 3.22(4) . . ?
O(1) C(37) 3.44(4) . . ?
O(3) C(22) 3.48(4) . 1_655 ?
O(4) C(19) 3.54(4) . . ?
O(4) C(34) 3.54(4) . 1_455 ?
O(5) C(37) 3.23(4) . . ?
O(5) C(36) 3.49(4) . . ?
O(6) C(34) 3.29(4) . 1_455 ?
O(6) C(25) 3.59(4) . 4_554 ?
C(1) C(22) 3.32(5) . 1_655 ?
C(1) C(25) 3.44(5) . 4_554 ?
C(2) C(21) 3.25(5) . 1_655 ?
C(2) C(22) 3.40(5) . 1_655 ?
C(3) C(21) 3.30(4) . 1_655 ?
C(3) C(24) 3.55(5) . 4_554 ?
C(4) C(24) 3.30(5) . 4_554 ?
C(5) C(25) 3.42(5) . 4_554 ?
C(5) C(24) 3.51(5) . 4_554 ?
C(6) C(25) 3.28(5) . 4_554 ?
C(6) C(26) 3.58(5) . 4_554 ?
C(7) C(32) 3.35(5) . 3_756 ?
C(8) C(32) 3.43(5) . 3_756 ?
C(9) C(31) 3.34(5) . 3_756 ?
C(9) C(32) 3.54(5) . 3_756 ?
C(10) C(31) 3.40(5) . 3_756 ?
C(10) C(30) 3.48(5) . 3_756 ?
C(10) C(32) 3.56(5) . 3_756 ?
C(11) C(33) 3.39(5) . 3_756 ?
C(11) C(32) 3.46(5) . 3_756 ?
C(11) C(29) 3.56(4) . 3_756 ?
C(12) C(32) 3.38(5) . 3_756 ?
C(12) C(33) 3.45(5) . 3_756 ?
C(13) C(36) 3.57(5) . . ?
C(19) C(34) 3.58(5) . 1_455 ?
C(23) C(38) 3.44(5) . 1_455 ?
